data_4128715
loop_
_publ_author_name
'Wang, Wei'
'Zhu, Haofu'
'Liu, Shuya'
'Zhao, Zhiguo'
'Zhang, Liang'
'Hao, Jingcheng'
'Wang, Yao'

_publ_section_title
;
 Chalcogen-Chalcogen Bonding Catalysis Enables Assembly of Discrete
 Molecules.
;
_journal_issue 23
_journal_name_full 'Journal of the American Chemical Society'
_journal_page_first 9175
_journal_page_last 9179
_journal_paper_doi 10.1021/jacs.9b03806
_journal_volume 141
_journal_year 2019
_chemical_formula_moiety 'C21 H21 N O3'
_chemical_formula_sum 'C21 H21 N O3'
_chemical_formula_weight 335.39
_space_group_crystal_system monoclinic
_space_group_IT_number 14
_space_group_name_Hall '-P 2yn'
_space_group_name_H-M_alt 'P 1 21/n 1'
_atom_sites_solution_hydrogens geom
_atom_sites_solution_primary direct
_audit_creation_date 2019-02-20
_audit_creation_method
;
Olex2 1.2
(compiled 2018.04.26 svn.r3504 for OlexSys, GUI svn.r5492)
;
_cell_angle_alpha 90
_cell_angle_beta 114.236(6)
_cell_angle_gamma 90
_cell_formula_units_Z 4
_cell_length_a 9.5790(4)
_cell_length_b 17.1831(3)
_cell_length_c 11.6372(5)
_cell_measurement_reflns_used 5028
_cell_measurement_temperature 298(2)
_cell_measurement_theta_max 75.7030
_cell_measurement_theta_min 4.8440
_cell_volume 1746.62(14)
_computing_cell_refinement 'CrysAlisPro 1.171.40.25a (Rigaku OD, 2018)'
_computing_data_collection 'CrysAlisPro 1.171.40.25a (Rigaku OD, 2018)'
_computing_data_reduction 'CrysAlisPro 1.171.40.25a (Rigaku OD, 2018)'
_computing_molecular_graphics 'Olex2 (Dolomanov et al., 2009)'
_computing_publication_material 'Olex2 (Dolomanov et al., 2009)'
_computing_structure_refinement 'ShelXL (Sheldrick, 2015)'
_computing_structure_solution 'ShelXS (Sheldrick, 2008)'
_diffrn_ambient_temperature 298(2)
_diffrn_detector 'CCD plate'
_diffrn_detector_area_resol_mean 10.0000
_diffrn_detector_type HyPix
_diffrn_measured_fraction_theta_full 0.898
_diffrn_measured_fraction_theta_max 0.908
_diffrn_measurement_details
;
List of Runs (angles in degrees, time in seconds):

  # Type    Start    End  Width  t~exp~   \w     \q     \k     \f   Frames
--------------------------------------------------------------------------
  1  \w   -118.00 -81.00   1.00    0.50    --  -48.45-164.00-141.00   37
  2  \w    -78.00 -45.00   1.00    0.50    --  -48.45-164.00-141.00   33
  3  \w    -49.00  -3.00   1.00    0.50    --  -48.45 116.00  95.00   46
  4  \w     72.00 120.00   1.00    0.50    --   48.45 164.00-116.00   48
  5  \w     59.00  92.00   1.00    0.50    --   48.45-116.00   7.00   33
  6  \w   -142.00-117.00   1.00    6.00    --  -86.25-116.00   7.00   25
  7  \w    -66.00 -31.00   1.00    6.00    --  -86.25 164.00-116.00   35
  8  \w     35.00 113.00   1.00    6.00    --  106.49-116.00   7.00   78
  9  \w    114.00 139.00   1.00    6.00    --  106.49 116.00  95.00   25
 10  \w     77.00 144.00   1.00    6.00    --  106.49-164.00-141.00   67
 11  \w   -120.00 -70.00   1.00    0.50    --  -48.45-125.00 150.00   50
 12  \w   -119.00 -70.00   1.00    0.50    --  -48.45-125.00  60.00   49
 13  \w   -119.00 -94.00   1.00    6.00    --  -86.25-164.00-141.00   25
 14  \w     32.00  85.00   1.00    6.00    --  106.49 -15.00 -60.00   53
 15  \w     33.00 114.00   1.00    6.00    --  106.49 -30.00   0.00   81
 16  \w     98.00 163.00   1.00    6.00    --  106.49  15.00 120.00   65
 17  \w     89.00 118.00   1.00    6.00    --  106.49 -15.00 -60.00   29
 18  \w     35.00 119.00   1.00    6.00    --  106.49 -45.00 -30.00   84
;
_diffrn_measurement_device 'four-circle diffractometer'
_diffrn_measurement_device_type 'XtaLAB Synergy, Dualflex, HyPix'
_diffrn_measurement_method '\w scans'
_diffrn_measurement_specimen_support 'Mitegen 50um'
_diffrn_orient_matrix_type 'CrysAlisPro convention (1999,Acta A55,543-557)'
_diffrn_orient_matrix_UB_11 -0.1080720000
_diffrn_orient_matrix_UB_12 -0.0606464000
_diffrn_orient_matrix_UB_13 -0.0906870000
_diffrn_orient_matrix_UB_21 0.0202639000
_diffrn_orient_matrix_UB_22 0.0391371000
_diffrn_orient_matrix_UB_23 -0.1113238000
_diffrn_orient_matrix_UB_31 0.1379311000
_diffrn_orient_matrix_UB_32 -0.0531831000
_diffrn_orient_matrix_UB_33 0.0213486000
_diffrn_radiation_collimation 0.3
_diffrn_radiation_monochromator mirror
_diffrn_radiation_probe x-ray
_diffrn_radiation_type CuK\a
_diffrn_radiation_wavelength 1.54184
_diffrn_reflns_av_R_equivalents 0.0272
_diffrn_reflns_av_unetI/netI 0.0293
_diffrn_reflns_Laue_measured_fraction_full 0.898
_diffrn_reflns_Laue_measured_fraction_max 0.908
_diffrn_reflns_limit_h_max 11
_diffrn_reflns_limit_h_min -9
_diffrn_reflns_limit_k_max 14
_diffrn_reflns_limit_k_min -20
_diffrn_reflns_limit_l_max 13
_diffrn_reflns_limit_l_min -13
_diffrn_reflns_number 10061
_diffrn_reflns_point_group_measured_fraction_full 0.898
_diffrn_reflns_point_group_measured_fraction_max 0.908
_diffrn_reflns_theta_full 67.684
_diffrn_reflns_theta_max 67.069
_diffrn_reflns_theta_min 4.898
_diffrn_source 'micro-focus sealed X-ray tube'
_diffrn_source_current 24.0
_diffrn_source_power 1.2
_diffrn_source_target Mo
_diffrn_source_type 'PhotonJet (Cu) X-ray Source'
_diffrn_source_voltage 50.0
_exptl_absorpt_coefficient_mu 0.684
_exptl_absorpt_correction_T_max 1.00000
_exptl_absorpt_correction_T_min 0.79605
_exptl_absorpt_correction_type multi-scan
_exptl_absorpt_process_details
;
CrysAlisPro 1.171.40.25a (Rigaku Oxford Diffraction, 2018)
Empirical absorption correction using spherical harmonics,
 implemented in SCALE3 ABSPACK scaling algorithm.
;
_exptl_crystal_colour 'clear light colourless'
_exptl_crystal_colour_lustre clear
_exptl_crystal_colour_modifier light
_exptl_crystal_colour_primary colourless
_exptl_crystal_density_diffrn 1.275
_exptl_crystal_description block
_exptl_crystal_F_000 712
_exptl_crystal_size_max 0.04
_exptl_crystal_size_mid 0.03
_exptl_crystal_size_min 0.02
_refine_diff_density_max 0.183
_refine_diff_density_min -0.182
_refine_diff_density_rms 0.037
_refine_ls_extinction_method none
_refine_ls_goodness_of_fit_ref 1.091
_refine_ls_hydrogen_treatment constr
_refine_ls_matrix_type full
_refine_ls_number_parameters 229
_refine_ls_number_reflns 2836
_refine_ls_number_restraints 0
_refine_ls_restrained_S_all 1.091
_refine_ls_R_factor_all 0.0524
_refine_ls_R_factor_gt 0.0436
_refine_ls_shift/su_max 0.001
_refine_ls_shift/su_mean 0.000
_refine_ls_structure_factor_coef Fsqd
_refine_ls_weighting_details 'w=1/[\s^2^(Fo^2^)+(0.0585P)^2^+0.4580P] where P=(Fo^2^+2Fc^2^)/3'
_refine_ls_weighting_scheme calc
_refine_ls_wR_factor_gt 0.1135
_refine_ls_wR_factor_ref 0.1289
_reflns_Friedel_coverage 0.000
_reflns_number_gt 2375
_reflns_number_total 2836
_reflns_threshold_expression 'I > 2\s(I)'
_cod_data_source_file ja9b03806_si_006.cif
_cod_data_source_block 190124c
_cod_original_cell_volume 1746.60(13)
_cod_database_code 4128715
_shelxl_version_number 2013-4
_shelx_space_group_comment
;
The symmetry employed for this shelxl refinement is uniquely defined
by the following loop, which should always be used as a source of
symmetry information in preference to the above space-group names.
They are only intended as comments.
;
_reflns_odcompleteness_completeness 90.42
_reflns_odcompleteness_iscentric 1
_reflns_odcompleteness_theta 66.97
_olex2_refinement_description
;
1. Fixed Uiso
 At 1.2 times of:
  All C(H) groups, All C(H,H) groups
 At 1.5 times of:
  All C(H,H,H) groups
2.a Ternary CH refined with riding coordinates:
 C4(H4), C3(H3), C5(H5)
2.b Secondary CH2 refined with riding coordinates:
 C17(H17A,H17B), C15(H15A,H15B)
2.c Aromatic/amide H refined with riding coordinates:
 C7(H7), C13(H13), C12(H12), C11(H11), C14(H14)
2.d Idealised Me refined as rotating group:
 C25(H25A,H25B,H25C), C24(H24A,H24B,H24C), C20(H20A,H20B,H20C)
;
_olex2_submission_special_instructions 'No special instructions were received'
_oxdiff_exptl_absorpt_empirical_details
;
Empirical correction (ABSPACK) includes:
- Absorption correction using spherical harmonics
- Frame scaling
;
_oxdiff_exptl_absorpt_empirical_full_max 1.297
_oxdiff_exptl_absorpt_empirical_full_min 0.658

loop_
_space_group_symop_operation_xyz
'x, y, z'
'-x+1/2, y+1/2, -z+1/2'
'-x, -y, -z'
'x-1/2, -y-1/2, z-1/2'

loop_
_atom_site_label
_atom_site_type_symbol
_atom_site_fract_x
_atom_site_fract_y
_atom_site_fract_z
_atom_site_U_iso_or_equiv
_atom_site_adp_type
_atom_site_occupancy
_atom_site_site_symmetry_order
_atom_site_calc_flag
_atom_site_refinement_flags_posn
N2 N 0.18118(16) 0.20266(8) 0.94123(16) 0.0470(4) Uani 1 1 d .
O23 O 0.1617(2) -0.09716(10) 0.7786(2) 0.1060(8) Uani 1 1 d .
O19 O 0.35227(18) 0.01111(8) 1.10300(15) 0.0641(4) Uani 1 1 d .
C4 C 0.3760(2) 0.10264(10) 0.95915(19) 0.0474(5) Uani 1 1 d .
H4 H 0.4807 0.1012 0.9643 0.057 Uiso 1 1 calc R
O21 O 0.1299(2) 0.17575(14) 0.5999(2) 0.0991(7) Uani 1 1 d .
C10 C 0.0017(2) 0.27291(10) 0.97342(18) 0.0459(4) Uani 1 1 d .
C3 C 0.3249(2) 0.18760(10) 0.9297(2) 0.0502(5) Uani 1 1 d .
H3 H 0.4035 0.2198 0.9930 0.060 Uiso 1 1 calc R
C9 C -0.0632(2) 0.19979(10) 0.92325(18) 0.0460(4) Uani 1 1 d .
C25 C -0.2241(2) 0.17560(13) 0.8965(3) 0.0657(6) Uani 1 1 d .
H25A H -0.2542 0.1980 0.9585 0.099 Uiso 1 1 calc GR
H25B H -0.2292 0.1199 0.8997 0.099 Uiso 1 1 calc GR
H25C H -0.2917 0.1935 0.8142 0.099 Uiso 1 1 calc GR
C7 C 0.0294(2) 0.07832(10) 0.85940(18) 0.0459(4) Uani 1 1 d .
H7 H -0.0674 0.0579 0.8407 0.055 Uiso 1 1 calc R
C24 C -0.0805(3) -0.08192(12) 0.7788(3) 0.0729(7) Uani 1 1 d .
H24A H -0.1571 -0.0560 0.7078 0.109 Uiso 1 1 calc GR
H24B H -0.0977 -0.0713 0.8530 0.109 Uiso 1 1 calc GR
H24C H -0.0862 -0.1370 0.7637 0.109 Uiso 1 1 calc GR
C16 C 0.2318(3) 0.15587(15) 0.6989(2) 0.0691(7) Uani 1 1 d .
C5 C 0.2860(2) 0.04586(10) 0.85441(19) 0.0499(5) Uani 1 1 d .
H5 H 0.3422 -0.0035 0.8750 0.060 Uiso 1 1 calc R
C1 C 0.1525(2) 0.27400(10) 0.98201(18) 0.0472(4) Uani 1 1 d .
C13 C 0.0377(3) 0.40298(11) 1.0531(2) 0.0667(6) Uani 1 1 d .
H13 H 0.0016 0.4470 1.0788 0.080 Uiso 1 1 calc R
C8 C 0.0481(2) 0.15722(9) 0.90373(18) 0.0428(4) Uani 1 1 d .
C12 C 0.1860(3) 0.40300(12) 1.0578(2) 0.0690(6) Uani 1 1 d .
H12 H 0.2456 0.4476 1.0850 0.083 Uiso 1 1 calc R
C22 C 0.0747(3) -0.05291(11) 0.7975(2) 0.0615(5) Uani 1 1 d .
C17 C 0.2844(3) 0.07325(14) 0.7270(2) 0.0678(6) Uani 1 1 d .
H17A H 0.3866 0.0685 0.7296 0.081 Uiso 1 1 calc R
H17B H 0.2168 0.0399 0.6600 0.081 Uiso 1 1 calc R
C11 C 0.2465(3) 0.33901(11) 1.0236(2) 0.0610(5) Uani 1 1 d .
H11 H 0.3456 0.3392 1.0279 0.073 Uiso 1 1 calc R
C14 C -0.0550(3) 0.33920(11) 1.0112(2) 0.0571(5) Uani 1 1 d .
H14 H -0.1537 0.3396 1.0077 0.068 Uiso 1 1 calc R
C18 C 0.3895(2) 0.07610(11) 1.0882(2) 0.0497(5) Uani 1 1 d .
C6 C 0.1255(2) 0.02811(10) 0.83967(18) 0.0471(4) Uani 1 1 d .
C20 C 0.4580(3) 0.13043(14) 1.1970(2) 0.0723(6) Uani 1 1 d .
H20A H 0.3887 0.1728 1.1874 0.108 Uiso 1 1 calc GR
H20B H 0.5530 0.1504 1.1999 0.108 Uiso 1 1 calc GR
H20C H 0.4764 0.1031 1.2739 0.108 Uiso 1 1 calc GR
C15 C 0.3167(3) 0.21254(13) 0.8004(3) 0.0683(7) Uani 1 1 d .
H15A H 0.2668 0.2629 0.7786 0.082 Uiso 1 1 calc R
H15B H 0.4198 0.2182 0.8055 0.082 Uiso 1 1 calc R

loop_
_atom_site_aniso_label
_atom_site_aniso_U_11
_atom_site_aniso_U_22
_atom_site_aniso_U_33
_atom_site_aniso_U_23
_atom_site_aniso_U_13
_atom_site_aniso_U_12
N2 0.0345(8) 0.0395(7) 0.0671(10) 0.0000(7) 0.0208(8) 0.0036(6)
O23 0.0985(14) 0.0619(10) 0.174(2) -0.0417(11) 0.0729(16) 0.0008(9)
O19 0.0631(10) 0.0557(8) 0.0725(10) 0.0111(7) 0.0267(8) -0.0015(7)
C4 0.0321(9) 0.0470(9) 0.0652(12) 0.0061(8) 0.0223(10) 0.0071(7)
O21 0.0621(12) 0.1476(18) 0.0856(13) 0.0413(13) 0.0283(11) 0.0247(11)
C10 0.0472(11) 0.0420(8) 0.0503(10) 0.0049(7) 0.0218(10) 0.0088(7)
C3 0.0331(10) 0.0433(9) 0.0752(14) 0.0078(9) 0.0232(10) 0.0048(7)
C9 0.0383(10) 0.0459(9) 0.0567(11) 0.0036(8) 0.0225(9) 0.0041(7)
C25 0.0447(12) 0.0610(11) 0.1006(18) -0.0003(11) 0.0391(13) 0.0013(9)
C7 0.0374(10) 0.0444(9) 0.0565(11) -0.0015(8) 0.0199(9) -0.0017(7)
C24 0.0687(15) 0.0476(11) 0.0906(18) -0.0049(11) 0.0206(15) -0.0093(10)
C16 0.0465(13) 0.0984(17) 0.0738(15) 0.0276(13) 0.0364(13) 0.0140(12)
C5 0.0444(11) 0.0464(9) 0.0617(12) 0.0015(8) 0.0247(10) 0.0109(8)
C1 0.0440(10) 0.0389(8) 0.0546(11) 0.0022(8) 0.0162(10) 0.0059(7)
C13 0.0938(18) 0.0452(10) 0.0679(14) -0.0023(9) 0.0401(14) 0.0133(11)
C8 0.0347(10) 0.0402(8) 0.0546(11) -0.0007(7) 0.0194(9) -0.0002(7)
C12 0.0808(17) 0.0429(10) 0.0708(14) -0.0074(9) 0.0186(14) -0.0027(10)
C22 0.0667(14) 0.0464(10) 0.0710(14) -0.0075(9) 0.0277(13) 0.0008(9)
C17 0.0613(14) 0.0848(15) 0.0674(14) 0.0004(12) 0.0366(13) 0.0072(12)
C11 0.0497(13) 0.0467(10) 0.0756(14) -0.0046(9) 0.0145(12) -0.0023(8)
C14 0.0681(14) 0.0513(10) 0.0609(12) 0.0046(9) 0.0357(12) 0.0152(9)
C18 0.0341(10) 0.0498(10) 0.0642(12) 0.0038(9) 0.0190(10) 0.0066(8)
C6 0.0449(11) 0.0426(9) 0.0528(11) -0.0007(8) 0.0191(10) 0.0037(8)
C20 0.0701(16) 0.0722(14) 0.0665(14) -0.0076(11) 0.0199(13) -0.0082(12)
C15 0.0543(13) 0.0646(12) 0.0977(18) 0.0275(13) 0.0431(14) 0.0125(10)

loop_
_atom_type_symbol
_atom_type_description
_atom_type_scat_dispersion_real
_atom_type_scat_dispersion_imag
_atom_type_scat_source
C C 0.0181 0.0091 'International Tables Vol C Tables 4.2.6.8 and 6.1.1.4'
H H 0.0000 0.0000 'International Tables Vol C Tables 4.2.6.8 and 6.1.1.4'
N N 0.0311 0.0180 'International Tables Vol C Tables 4.2.6.8 and 6.1.1.4'
O O 0.0492 0.0322 'International Tables Vol C Tables 4.2.6.8 and 6.1.1.4'

loop_
_geom_angle_atom_site_label_1
_geom_angle_atom_site_label_2
_geom_angle_atom_site_label_3
_geom_angle
C1 N2 C3 121.11(15)
C1 N2 C8 108.47(14)
C8 N2 C3 130.06(15)
C5 C4 C3 114.06(17)
C5 C4 C18 112.86(15)
C18 C4 C3 113.28(16)
C1 C10 C9 107.75(14)
C1 C10 C14 118.91(18)
C14 C10 C9 133.34(18)
N2 C3 C4 112.01(14)
N2 C3 C15 111.67(16)
C4 C3 C15 111.58(17)
C10 C9 C25 124.78(16)
C8 C9 C10 107.39(15)
C8 C9 C25 127.83(17)
C6 C7 C8 132.26(17)
O21 C16 C17 122.8(3)
O21 C16 C15 122.2(2)
C15 C16 C17 115.0(2)
C4 C5 C17 110.57(17)
C6 C5 C4 115.91(14)
C6 C5 C17 110.10(18)
N2 C1 C10 107.88(15)
N2 C1 C11 129.77(17)
C11 C1 C10 122.34(17)
C14 C13 C12 120.95(18)
N2 C8 C7 126.91(15)
C9 C8 N2 108.49(15)
C9 C8 C7 124.51(16)
C11 C12 C13 122.0(2)
O23 C22 C24 118.70(19)
O23 C22 C6 119.3(2)
C6 C22 C24 121.99(18)
C16 C17 C5 111.53(17)
C12 C11 C1 116.9(2)
C13 C14 C10 118.9(2)
O19 C18 C4 120.50(19)
O19 C18 C20 120.7(2)
C20 C18 C4 118.66(17)
C7 C6 C5 125.96(16)
C7 C6 C22 120.02(18)
C22 C6 C5 114.01(16)
C16 C15 C3 112.73(17)

loop_
_geom_bond_atom_site_label_1
_geom_bond_atom_site_label_2
_geom_bond_distance
N2 C3 1.460(2)
N2 C1 1.382(2)
N2 C8 1.403(2)
O23 C22 1.213(3)
O19 C18 1.206(2)
C4 C3 1.533(2)
C4 C5 1.523(3)
C4 C18 1.523(3)
O21 C16 1.214(3)
C10 C9 1.417(3)
C10 C1 1.407(3)
C10 C14 1.408(2)
C3 C15 1.536(3)
C9 C25 1.500(3)
C9 C8 1.386(2)
C7 C8 1.435(2)
C7 C6 1.349(2)
C24 C22 1.497(3)
C16 C17 1.497(3)
C16 C15 1.488(4)
C5 C17 1.550(3)
C5 C6 1.506(3)
C1 C11 1.391(3)
C13 C12 1.399(4)
C13 C14 1.368(3)
C12 C11 1.376(3)
C22 C6 1.490(3)
C18 C20 1.491(3)
